data_7000516
loop_
_publ_author_name
'Fessler, Markus'
'Eller, Sylvia'
'Bachmann, Christian'
'Gutmann, Rene'
'Trettenbrein, Barbara'
'Kopacka, Holger'
'Mueller, Thomas'
'Brueggeller, Peter'

_publ_section_title
;
 Regio- and chemoselective oxidation of the bis(bidentate) phosphine
 cis,trans,cis-1,2,3,4-tetrakis(diphenylphosphino)cyclobutane via
 cobalt(II) mediated dioxygen activation
;
_journal_issue 8
_journal_name_full 'Dalton Transactions'
_journal_page_first 1383
_journal_paper_doi 10.1039/b813720j
_journal_year 2009
_chemical_formula_moiety 'C52 H44 Cl4 Co2 O2 P4, 2(C H2 Cl2)'
_chemical_formula_sum 'C54 H48 Cl8 Co2 O2 P4'
_chemical_formula_weight 1254.312
_chemical_name_common (Co2Cl4(2,3-trans-dppcbO2))
_chemical_name_systematic '[Co2Cl4(2,3-trans-dppcbO2)]'
_space_group_IT_number 15
_symmetry_cell_setting monoclinic
_symmetry_space_group_name_Hall '-C 2yc'
_symmetry_space_group_name_H-M 'C 1 2/c 1'
_atom_sites_solution_hydrogens geom
_atom_sites_solution_primary direct
_atom_sites_solution_secondary difmap
_audit_creation_method SHELXL-97
_cell_angle_alpha 90.00
_cell_angle_beta 120.209(1)
_cell_angle_gamma 90.00
_cell_formula_units_Z 4
_cell_length_a 21.0368(5)
_cell_length_b 21.9990(7)
_cell_length_c 13.8403(4)
_cell_measurement_reflns_used 25392
_cell_measurement_temperature 223(2)
_cell_measurement_theta_max 26.022
_cell_measurement_theta_min 0.998
_cell_volume 5535.3(3)
_computing_cell_refinement 'Denzo and Scalepack'
_computing_data_collection 'Kappa CCD'
_computing_data_reduction 'Denzo and Scalepack'
_computing_molecular_graphics 'SHELXTL-NT V6.1'
_computing_publication_material 'SHELXTL-NT V6.1'
_computing_structure_refinement 'SHELXL-97 (Sheldrick, 1997)'
_computing_structure_solution 'SHELXS-97 (Sheldrick, 1990)'
_diffrn_ambient_temperature 223(2)
_diffrn_measured_fraction_theta_full 0.980
_diffrn_measured_fraction_theta_max 0.980
_diffrn_measurement_device_type 'Kappa CCD'
_diffrn_measurement_method 'phi- and omega-scans'
_diffrn_radiation_monochromator graphite
_diffrn_radiation_source 'fine-focus sealed tube'
_diffrn_radiation_type MoK\a
_diffrn_radiation_wavelength 0.71073
_diffrn_reflns_av_R_equivalents 0.0224
_diffrn_reflns_av_sigmaI/netI 0.0298
_diffrn_reflns_limit_h_max 25
_diffrn_reflns_limit_h_min -25
_diffrn_reflns_limit_k_max 27
_diffrn_reflns_limit_k_min -27
_diffrn_reflns_limit_l_max 17
_diffrn_reflns_limit_l_min -17
_diffrn_reflns_number 9313
_diffrn_reflns_theta_full 25.96
_diffrn_reflns_theta_max 25.96
_diffrn_reflns_theta_min 1.45
_diffrn_standards_decay_% 0
_diffrn_standards_interval_time 120
_diffrn_standards_number 3
_exptl_absorpt_coefficient_mu 1.142
_exptl_absorpt_correction_T_max 0.705
_exptl_absorpt_correction_T_min 0.580
_exptl_absorpt_correction_type multi-scan
_exptl_absorpt_process_details 'Otwinowski et al, 1997'
_exptl_crystal_colour blue
_exptl_crystal_density_diffrn 1.505
_exptl_crystal_density_method 'not measured'
_exptl_crystal_description needle
_exptl_crystal_F_000 2552
_exptl_crystal_size_max 0.6
_exptl_crystal_size_mid 0.4
_exptl_crystal_size_min 0.3
_refine_diff_density_max 1.110
_refine_diff_density_min -0.620
_refine_diff_density_rms 0.070
_refine_ls_extinction_method none
_refine_ls_goodness_of_fit_ref 1.031
_refine_ls_hydrogen_treatment constr
_refine_ls_matrix_type full
_refine_ls_number_parameters 316
_refine_ls_number_reflns 5280
_refine_ls_number_restraints 0
_refine_ls_restrained_S_all 1.031
_refine_ls_R_factor_all 0.0684
_refine_ls_R_factor_gt 0.0487
_refine_ls_shift/su_max 0.001
_refine_ls_shift/su_mean 0.000
_refine_ls_structure_factor_coef Fsqd
_refine_ls_weighting_details 'calc w=1/[\s^2^(Fo^2^)+(0.0786P)^2^+31.7231P] where P=(Fo^2^+2Fc^2^)/3'
_refine_ls_weighting_scheme calc
_refine_ls_wR_factor_gt 0.1082
_refine_ls_wR_factor_ref 0.1857
_reflns_number_gt 2251
_reflns_number_total 5423
_reflns_threshold_expression >3sigma(I)
_cod_data_source_file b813720j.txt
_cod_data_source_block 2a
_cod_original_sg_symbol_H-M 'C 2/c'
_cod_database_code 7000516
_diffrn_measured_fraction 0.980

loop_
_symmetry_equiv_pos_as_xyz
'x, y, z'
'-x, y, -z+1/2'
'x+1/2, y+1/2, z'
'-x+1/2, y+1/2, -z+1/2'
'-x, -y, -z'
'x, -y, z-1/2'
'-x+1/2, -y+1/2, -z'
'x+1/2, -y+1/2, z-1/2'

loop_
_atom_site_label
_atom_site_type_symbol
_atom_site_fract_x
_atom_site_fract_y
_atom_site_fract_z
_atom_site_U_iso_or_equiv
_atom_site_adp_type
_atom_site_occupancy
_atom_site_symmetry_multiplicity
_atom_site_calc_flag
_atom_site_refinement_flags
_atom_site_disorder_assembly
_atom_site_disorder_group
Co1 Co 0.58642(4) 0.20336(3) 0.54444(5) 0.0414(2) Uani 1 1 d . . .
Cl1 Cl 0.69093(7) 0.19487(7) 0.53822(12) 0.0560(4) Uani 1 1 d . . .
Cl2 Cl 0.59277(8) 0.21004(7) 0.70916(10) 0.0549(4) Uani 1 1 d . . .
P1 P 0.45422(6) 0.13997(5) 0.34497(9) 0.0303(3) Uani 1 1 d . . .
P2 P 0.51209(6) 0.28918(5) 0.41767(9) 0.0341(3) Uani 1 1 d . . .
O1 O 0.52317(17) 0.13565(14) 0.4562(3) 0.0384(7) Uani 1 1 d . . .
C1 C 0.4634(2) 0.19198(18) 0.2510(3) 0.0275(8) Uani 1 1 d . . .
H1 H 0.4225 0.1843 0.1742 0.033 Uiso 1 1 calc R . .
C2 C 0.4713(2) 0.26228(18) 0.2706(3) 0.0264(8) Uani 1 1 d . . .
H2 H 0.4256 0.2844 0.2189 0.032 Uiso 1 1 calc R . .
C11 C 0.4299(2) 0.0662(2) 0.2804(4) 0.0352(9) Uani 1 1 d . . .
C12 C 0.3753(3) 0.0580(2) 0.1702(4) 0.0485(12) Uani 1 1 d . . .
H12 H 0.3530 0.0918 0.1236 0.058 Uiso 1 1 calc R . .
C13 C 0.3540(3) -0.0003(3) 0.1293(5) 0.0619(15) Uani 1 1 d . . .
H13 H 0.3175 -0.0061 0.0541 0.074 Uiso 1 1 calc R . .
C14 C 0.3857(4) -0.0501(3) 0.1975(5) 0.0640(16) Uani 1 1 d . . .
H14 H 0.3694 -0.0895 0.1698 0.077 Uiso 1 1 calc R . .
C15 C 0.4407(4) -0.0421(2) 0.3051(5) 0.0596(15) Uani 1 1 d . . .
H15 H 0.4635 -0.0761 0.3507 0.071 Uiso 1 1 calc R . .
C16 C 0.4635(3) 0.0158(2) 0.3480(4) 0.0456(11) Uani 1 1 d . . .
H16 H 0.5015 0.0211 0.4224 0.055 Uiso 1 1 calc R . .
C21 C 0.3782(2) 0.16627(19) 0.3572(4) 0.0329(9) Uani 1 1 d . . .
C22 C 0.3854(3) 0.1703(2) 0.4632(4) 0.0393(10) Uani 1 1 d . . .
H22 H 0.4303 0.1608 0.5276 0.047 Uiso 1 1 calc R . .
C23 C 0.3253(3) 0.1884(2) 0.4721(4) 0.0465(12) Uani 1 1 d . . .
H23 H 0.3298 0.1913 0.5430 0.056 Uiso 1 1 calc R . .
C24 C 0.2602(3) 0.2020(2) 0.3796(5) 0.0491(13) Uani 1 1 d . . .
H24 H 0.2200 0.2141 0.3871 0.059 Uiso 1 1 calc R . .
C25 C 0.2521(3) 0.1983(2) 0.2727(5) 0.0494(12) Uani 1 1 d . . .
H25 H 0.2069 0.2079 0.2089 0.059 Uiso 1 1 calc R . .
C26 C 0.3109(3) 0.1805(2) 0.2625(4) 0.0438(11) Uani 1 1 d . . .
H26 H 0.3059 0.1779 0.1912 0.053 Uiso 1 1 calc R . .
C31 C 0.4360(3) 0.3158(2) 0.4345(4) 0.0359(9) Uani 1 1 d . . .
C32 C 0.3665(3) 0.3292(3) 0.3479(5) 0.0482(12) Uani 1 1 d . . .
H32 H 0.3545 0.3219 0.2737 0.058 Uiso 1 1 calc R . .
C33 C 0.3141(3) 0.3537(3) 0.3699(6) 0.0593(15) Uani 1 1 d . . .
H33 H 0.2670 0.3635 0.3105 0.071 Uiso 1 1 calc R . .
C34 C 0.3310(4) 0.3635(3) 0.4783(6) 0.0616(16) Uani 1 1 d . . .
H34 H 0.2955 0.3798 0.4932 0.074 Uiso 1 1 calc R . .
C35 C 0.4000(4) 0.3492(3) 0.5650(5) 0.0630(16) Uani 1 1 d . . .
H35 H 0.4115 0.3562 0.6391 0.076 Uiso 1 1 calc R . .
C36 C 0.4531(3) 0.3248(2) 0.5449(4) 0.0488(12) Uani 1 1 d . . .
H36 H 0.4998 0.3144 0.6046 0.059 Uiso 1 1 calc R . .
C41 C 0.5580(2) 0.3598(2) 0.4196(4) 0.0366(10) Uani 1 1 d . . .
C42 C 0.6314(3) 0.3578(2) 0.4470(4) 0.0469(12) Uani 1 1 d . . .
H42 H 0.6569 0.3206 0.4658 0.056 Uiso 1 1 calc R . .
C43 C 0.6669(3) 0.4109(3) 0.4464(5) 0.0588(15) Uani 1 1 d . . .
H43 H 0.7159 0.4093 0.4622 0.071 Uiso 1 1 calc R . .
C44 C 0.6318(3) 0.4646(3) 0.4234(5) 0.0638(16) Uani 1 1 d . . .
H44 H 0.6570 0.5003 0.4253 0.077 Uiso 1 1 calc R . .
C45 C 0.5579(4) 0.4681(3) 0.3965(6) 0.0693(17) Uani 1 1 d . . .
H45 H 0.5336 0.5058 0.3805 0.083 Uiso 1 1 calc R . .
C46 C 0.5217(3) 0.4156(3) 0.3942(5) 0.0569(14) Uani 1 1 d . . .
H46 H 0.4721 0.4174 0.3753 0.068 Uiso 1 1 calc R . .
Cl3 Cl 0.12568(18) 0.06506(16) 0.2043(2) 0.1323(10) Uani 1 1 d . . .
Cl4 Cl 0.26882(19) 0.0087(3) 0.3269(3) 0.194(2) Uani 1 1 d . . .
C3 C 0.1993(10) 0.0265(9) 0.2107(10) 0.207(8) Uani 1 1 d . . .
H3A H 0.1799 -0.0113 0.1683 0.248 Uiso 1 1 calc R . .
H3B H 0.2172 0.0510 0.1701 0.248 Uiso 1 1 calc R . .

loop_
_atom_site_aniso_label
_atom_site_aniso_U_11
_atom_site_aniso_U_22
_atom_site_aniso_U_33
_atom_site_aniso_U_23
_atom_site_aniso_U_13
_atom_site_aniso_U_12
Co1 0.0459(4) 0.0442(4) 0.0394(4) -0.0124(3) 0.0254(3) -0.0115(3)
Cl1 0.0465(7) 0.0702(9) 0.0538(8) -0.0157(6) 0.0270(6) -0.0054(6)
Cl2 0.0653(8) 0.0641(9) 0.0370(6) -0.0091(5) 0.0271(6) -0.0119(6)
P1 0.0372(6) 0.0279(5) 0.0296(5) 0.0032(4) 0.0196(5) -0.0015(4)
P2 0.0357(6) 0.0404(6) 0.0324(6) -0.0099(5) 0.0217(5) -0.0039(5)
O1 0.0445(17) 0.0317(16) 0.0349(16) -0.0020(13) 0.0169(14) -0.0068(13)
C1 0.033(2) 0.028(2) 0.0276(19) 0.0023(16) 0.0197(17) 0.0002(16)
C2 0.032(2) 0.027(2) 0.0264(19) 0.0023(15) 0.0188(17) 0.0010(16)
C11 0.044(2) 0.030(2) 0.037(2) -0.0004(18) 0.025(2) -0.0049(18)
C12 0.052(3) 0.042(3) 0.040(3) 0.001(2) 0.014(2) 0.002(2)
C13 0.067(4) 0.049(3) 0.046(3) -0.011(2) 0.011(3) -0.010(3)
C14 0.074(4) 0.038(3) 0.069(4) -0.014(3) 0.027(3) -0.011(3)
C15 0.084(4) 0.029(3) 0.063(4) 0.007(2) 0.035(3) 0.003(3)
C16 0.060(3) 0.036(3) 0.039(2) 0.005(2) 0.023(2) -0.004(2)
C21 0.042(2) 0.028(2) 0.036(2) 0.0033(17) 0.0252(19) -0.0014(17)
C22 0.051(3) 0.038(2) 0.034(2) 0.0036(19) 0.026(2) 0.000(2)
C23 0.063(3) 0.047(3) 0.048(3) 0.007(2) 0.043(3) 0.004(2)
C24 0.057(3) 0.048(3) 0.062(3) 0.013(2) 0.044(3) 0.011(2)
C25 0.045(3) 0.057(3) 0.049(3) 0.015(2) 0.025(2) 0.013(2)
C26 0.046(3) 0.055(3) 0.034(2) 0.008(2) 0.023(2) 0.002(2)
C31 0.044(2) 0.032(2) 0.044(2) -0.0048(19) 0.031(2) 0.0007(19)
C32 0.048(3) 0.054(3) 0.055(3) -0.004(2) 0.035(3) 0.001(2)
C33 0.050(3) 0.060(4) 0.083(4) 0.002(3) 0.044(3) 0.008(3)
C34 0.073(4) 0.048(3) 0.102(5) -0.012(3) 0.072(4) -0.001(3)
C35 0.089(5) 0.061(4) 0.071(4) -0.015(3) 0.064(4) -0.005(3)
C36 0.062(3) 0.051(3) 0.048(3) -0.006(2) 0.039(3) 0.001(2)
C41 0.042(2) 0.034(2) 0.039(2) -0.0139(19) 0.024(2) -0.0112(19)
C42 0.045(3) 0.049(3) 0.054(3) -0.015(2) 0.030(2) -0.011(2)
C43 0.046(3) 0.061(4) 0.072(4) -0.016(3) 0.033(3) -0.017(3)
C44 0.065(4) 0.056(4) 0.075(4) -0.010(3) 0.038(3) -0.024(3)
C45 0.073(4) 0.043(3) 0.094(5) -0.004(3) 0.044(4) -0.007(3)
C46 0.053(3) 0.052(3) 0.073(4) -0.011(3) 0.037(3) -0.012(3)
Cl3 0.146(2) 0.152(3) 0.113(2) 0.0127(18) 0.0752(18) -0.014(2)
Cl4 0.117(2) 0.366(7) 0.119(2) 0.024(3) 0.074(2) -0.015(3)
C3 0.28(2) 0.243(19) 0.086(8) -0.014(10) 0.087(11) 0.045(16)

loop_
_atom_type_symbol
_atom_type_description
_atom_type_scat_dispersion_real
_atom_type_scat_dispersion_imag
_atom_type_scat_source
C C 0.0033 0.0016 'International Tables Vol C Tables 4.2.6.8 and 6.1.1.4'
H H 0.0000 0.0000 'International Tables Vol C Tables 4.2.6.8 and 6.1.1.4'
O O 0.0106 0.0060 'International Tables Vol C Tables 4.2.6.8 and 6.1.1.4'
P P 0.1023 0.0942 'International Tables Vol C Tables 4.2.6.8 and 6.1.1.4'
Cl Cl 0.1484 0.1585 'International Tables Vol C Tables 4.2.6.8 and 6.1.1.4'
Co Co 0.3494 0.9721 'International Tables Vol C Tables 4.2.6.8 and 6.1.1.4'

loop_
_geom_angle_atom_site_label_1
_geom_angle_atom_site_label_2
_geom_angle_atom_site_label_3
_geom_angle
_geom_angle_site_symmetry_1
_geom_angle_site_symmetry_3
_geom_angle_publ_flag
O1 Co1 Cl2 111.19(10) . . ?
O1 Co1 Cl1 106.42(11) . . ?
Cl2 Co1 Cl1 119.31(7) . . ?
O1 Co1 P2 98.44(10) . . ?
Cl2 Co1 P2 111.20(6) . . ?
Cl1 Co1 P2 108.17(6) . . ?
O1 P1 C21 111.99(19) . . ?
O1 P1 C11 109.9(2) . . ?
C21 P1 C11 107.2(2) . . ?
O1 P1 C1 112.33(18) . . ?
C21 P1 C1 106.65(19) . . ?
C11 P1 C1 108.63(19) . . ?
C41 P2 C31 102.5(2) . . ?
C41 P2 C2 103.66(19) . . ?
C31 P2 C2 106.8(2) . . ?
C41 P2 Co1 119.39(16) . . ?
C31 P2 Co1 115.39(15) . . ?
C2 P2 Co1 107.86(13) . . ?
P1 O1 Co1 126.57(19) . . ?
C1 C1 C2 89.1(2) 2_655 . ?
C1 C1 P1 118.5(3) 2_655 . ?
C2 C1 P1 122.7(3) . . ?
C1 C1 H1 108.3 2_655 . ?
C2 C1 H1 108.3 . . ?
P1 C1 H1 108.3 . . ?
C1 C2 C2 88.34(19) . 2_655 ?
C1 C2 P2 117.0(3) . . ?
C2 C2 P2 112.3(3) 2_655 . ?
C1 C2 H2 112.4 . . ?
C2 C2 H2 112.4 2_655 . ?
P2 C2 H2 112.4 . . ?
C12 C11 C16 119.7(4) . . ?
C12 C11 P1 122.4(4) . . ?
C16 C11 P1 117.6(4) . . ?
C13 C12 C11 119.4(5) . . ?
C13 C12 H12 120.3 . . ?
C11 C12 H12 120.3 . . ?
C14 C13 C12 120.7(5) . . ?
C14 C13 H13 119.6 . . ?
C12 C13 H13 119.6 . . ?
C15 C14 C13 119.9(5) . . ?
C15 C14 H14 120.1 . . ?
C13 C14 H14 120.1 . . ?
C14 C15 C16 120.5(5) . . ?
C14 C15 H15 119.7 . . ?
C16 C15 H15 119.7 . . ?
C15 C16 C11 119.7(5) . . ?
C15 C16 H16 120.1 . . ?
C11 C16 H16 120.1 . . ?
C26 C21 C22 119.5(4) . . ?
C26 C21 P1 121.1(3) . . ?
C22 C21 P1 119.3(3) . . ?
C23 C22 C21 119.2(4) . . ?
C23 C22 H22 120.4 . . ?
C21 C22 H22 120.4 . . ?
C24 C23 C22 120.8(4) . . ?
C24 C23 H23 119.6 . . ?
C22 C23 H23 119.6 . . ?
C23 C24 C25 120.6(5) . . ?
C23 C24 H24 119.7 . . ?
C25 C24 H24 119.7 . . ?
C26 C25 C24 119.3(5) . . ?
C26 C25 H25 120.4 . . ?
C24 C25 H25 120.4 . . ?
C25 C26 C21 120.5(4) . . ?
C25 C26 H26 119.7 . . ?
C21 C26 H26 119.7 . . ?
C32 C31 C36 119.9(4) . . ?
C32 C31 P2 124.9(3) . . ?
C36 C31 P2 115.2(4) . . ?
C31 C32 C33 120.2(5) . . ?
C31 C32 H32 119.9 . . ?
C33 C32 H32 119.9 . . ?
C34 C33 C32 120.1(6) . . ?
C34 C33 H33 119.9 . . ?
C32 C33 H33 119.9 . . ?
C33 C34 C35 119.8(5) . . ?
C33 C34 H34 120.1 . . ?
C35 C34 H34 120.1 . . ?
C34 C35 C36 121.0(5) . . ?
C34 C35 H35 119.5 . . ?
C36 C35 H35 119.5 . . ?
C35 C36 C31 119.0(5) . . ?
C35 C36 H36 120.5 . . ?
C31 C36 H36 120.5 . . ?
C42 C41 C46 119.2(4) . . ?
C42 C41 P2 119.0(4) . . ?
C46 C41 P2 121.9(4) . . ?
C43 C42 C41 119.9(5) . . ?
C43 C42 H42 120.1 . . ?
C41 C42 H42 120.1 . . ?
C44 C43 C42 120.5(5) . . ?
C44 C43 H43 119.7 . . ?
C42 C43 H43 119.7 . . ?
C43 C44 C45 120.9(5) . . ?
C43 C44 H44 119.6 . . ?
C45 C44 H44 119.6 . . ?
C46 C45 C44 119.0(6) . . ?
C46 C45 H45 120.5 . . ?
C44 C45 H45 120.5 . . ?
C45 C46 C41 120.5(5) . . ?
C45 C46 H46 119.8 . . ?
C41 C46 H46 119.8 . . ?
Cl4 C3 Cl3 121.2(8) . . ?
Cl4 C3 H3A 107.0 . . ?
Cl3 C3 H3A 107.0 . . ?
Cl4 C3 H3B 107.0 . . ?
Cl3 C3 H3B 107.0 . . ?
H3A C3 H3B 106.8 . . ?

loop_
_geom_bond_atom_site_label_1
_geom_bond_atom_site_label_2
_geom_bond_distance
_geom_bond_site_symmetry_2
_geom_bond_publ_flag
Co1 O1 1.961(3) . ?
Co1 Cl2 2.2204(14) . ?
Co1 Cl1 2.2509(15) . ?
Co1 P2 2.5154(15) . ?
P1 O1 1.495(3) . ?
P1 C21 1.786(4) . ?
P1 C11 1.798(4) . ?
P1 C1 1.813(4) . ?
P2 C41 1.822(4) . ?
P2 C31 1.826(4) . ?
P2 C2 1.863(4) . ?
C1 C1 1.555(8) 2_655 ?
C1 C2 1.564(6) . ?
C1 H1 0.9900 . ?
C2 C2 1.575(7) 2_655 ?
C2 H2 0.9900 . ?
C11 C12 1.384(7) . ?
C11 C16 1.391(7) . ?
C12 C13 1.383(7) . ?
C12 H12 0.9400 . ?
C13 C14 1.380(9) . ?
C13 H13 0.9400 . ?
C14 C15 1.361(8) . ?
C14 H14 0.9400 . ?
C15 C16 1.386(7) . ?
C15 H15 0.9400 . ?
C16 H16 0.9400 . ?
C21 C26 1.397(6) . ?
C21 C22 1.401(6) . ?
C22 C23 1.388(7) . ?
C22 H22 0.9400 . ?
C23 C24 1.357(8) . ?
C23 H23 0.9400 . ?
C24 C25 1.404(7) . ?
C24 H24 0.9400 . ?
C25 C26 1.370(7) . ?
C25 H25 0.9400 . ?
C26 H26 0.9400 . ?
C31 C32 1.377(7) . ?
C31 C36 1.396(7) . ?
C32 C33 1.392(7) . ?
C32 H32 0.9400 . ?
C33 C34 1.373(9) . ?
C33 H33 0.9400 . ?
C34 C35 1.377(9) . ?
C34 H34 0.9400 . ?
C35 C36 1.387(8) . ?
C35 H35 0.9400 . ?
C36 H36 0.9400 . ?
C41 C42 1.394(7) . ?
C41 C46 1.395(8) . ?
C42 C43 1.388(8) . ?
C42 H42 0.9400 . ?
C43 C44 1.344(9) . ?
C43 H43 0.9400 . ?
C44 C45 1.408(9) . ?
C44 H44 0.9400 . ?
C45 C46 1.375(8) . ?
C45 H45 0.9400 . ?
C46 H46 0.9400 . ?
Cl3 C3 1.729(17) . ?
Cl4 C3 1.584(15) . ?
C3 H3A 0.9800 . ?
C3 H3B 0.9800 . ?

loop_
_geom_torsion_atom_site_label_1
_geom_torsion_atom_site_label_2
_geom_torsion_atom_site_label_3
_geom_torsion_atom_site_label_4
_geom_torsion
_geom_torsion_site_symmetry_1
_geom_torsion_site_symmetry_2
_geom_torsion_site_symmetry_3
_geom_torsion_site_symmetry_4
_geom_torsion_publ_flag
O1 Co1 P2 C41 -153.74(19) . . . . ?
Cl2 Co1 P2 C41 89.55(17) . . . . ?
Cl1 Co1 P2 C41 -43.29(17) . . . . ?
O1 Co1 P2 C31 83.35(19) . . . . ?
Cl2 Co1 P2 C31 -33.36(18) . . . . ?
Cl1 Co1 P2 C31 -166.19(17) . . . . ?
O1 Co1 P2 C2 -35.95(16) . . . . ?
Cl2 Co1 P2 C2 -152.66(13) . . . . ?
Cl1 Co1 P2 C2 74.51(14) . . . . ?
C21 P1 O1 Co1 -76.9(3) . . . . ?
C11 P1 O1 Co1 164.1(2) . . . . ?
C1 P1 O1 Co1 43.1(3) . . . . ?
Cl2 Co1 O1 P1 119.0(2) . . . . ?
Cl1 Co1 O1 P1 -109.6(2) . . . . ?
P2 Co1 O1 P1 2.3(2) . . . . ?
O1 P1 C1 C1 40.4(4) . . . 2_655 ?
C21 P1 C1 C1 163.4(3) . . . 2_655 ?
C11 P1 C1 C1 -81.4(4) . . . 2_655 ?
O1 P1 C1 C2 -68.6(4) . . . . ?
C21 P1 C1 C2 54.4(4) . . . . ?
C11 P1 C1 C2 169.6(3) . . . . ?
C1 C1 C2 C2 17.1(4) 2_655 . . 2_655 ?
P1 C1 C2 C2 140.9(3) . . . 2_655 ?
C1 C1 C2 P2 -97.2(3) 2_655 . . . ?
P1 C1 C2 P2 26.6(4) . . . . ?
C41 P2 C2 C1 149.6(3) . . . . ?
C31 P2 C2 C1 -102.5(3) . . . . ?
Co1 P2 C2 C1 22.1(3) . . . . ?
C41 P2 C2 C2 49.6(2) . . . 2_655 ?
C31 P2 C2 C2 157.50(19) . . . 2_655 ?
Co1 P2 C2 C2 -77.89(14) . . . 2_655 ?
O1 P1 C11 C12 -169.8(4) . . . . ?
C21 P1 C11 C12 68.4(4) . . . . ?
C1 P1 C11 C12 -46.5(5) . . . . ?
O1 P1 C11 C16 15.9(4) . . . . ?
C21 P1 C11 C16 -106.0(4) . . . . ?
C1 P1 C11 C16 139.1(4) . . . . ?
C16 C11 C12 C13 1.1(8) . . . . ?
P1 C11 C12 C13 -173.1(4) . . . . ?
C11 C12 C13 C14 1.0(9) . . . . ?
C12 C13 C14 C15 -2.7(10) . . . . ?
C13 C14 C15 C16 2.2(10) . . . . ?
C14 C15 C16 C11 -0.1(9) . . . . ?
C12 C11 C16 C15 -1.6(8) . . . . ?
P1 C11 C16 C15 172.9(4) . . . . ?
O1 P1 C21 C26 172.2(4) . . . . ?
C11 P1 C21 C26 -67.2(4) . . . . ?
C1 P1 C21 C26 49.0(4) . . . . ?
O1 P1 C21 C22 -10.5(4) . . . . ?
C11 P1 C21 C22 110.1(4) . . . . ?
C1 P1 C21 C22 -133.7(4) . . . . ?
C26 C21 C22 C23 -0.1(7) . . . . ?
P1 C21 C22 C23 -177.4(4) . . . . ?
C21 C22 C23 C24 0.2(7) . . . . ?
C22 C23 C24 C25 -0.2(8) . . . . ?
C23 C24 C25 C26 0.2(8) . . . . ?
C24 C25 C26 C21 -0.1(8) . . . . ?
C22 C21 C26 C25 0.0(7) . . . . ?
P1 C21 C26 C25 177.3(4) . . . . ?
C41 P2 C31 C32 92.0(5) . . . . ?
C2 P2 C31 C32 -16.7(5) . . . . ?
Co1 P2 C31 C32 -136.5(4) . . . . ?
C41 P2 C31 C36 -85.4(4) . . . . ?
C2 P2 C31 C36 166.0(4) . . . . ?
Co1 P2 C31 C36 46.1(4) . . . . ?
C36 C31 C32 C33 2.2(8) . . . . ?
P2 C31 C32 C33 -175.0(4) . . . . ?
C31 C32 C33 C34 -1.2(9) . . . . ?
C32 C33 C34 C35 0.3(9) . . . . ?
C33 C34 C35 C36 -0.3(9) . . . . ?
C34 C35 C36 C31 1.3(9) . . . . ?
C32 C31 C36 C35 -2.2(8) . . . . ?
P2 C31 C36 C35 175.3(4) . . . . ?
C31 P2 C41 C42 158.2(4) . . . . ?
C2 P2 C41 C42 -90.8(4) . . . . ?
Co1 P2 C41 C42 29.2(4) . . . . ?
C31 P2 C41 C46 -22.0(5) . . . . ?
C2 P2 C41 C46 89.1(4) . . . . ?
Co1 P2 C41 C46 -151.0(4) . . . . ?
C46 C41 C42 C43 -1.3(7) . . . . ?
P2 C41 C42 C43 178.5(4) . . . . ?
C41 C42 C43 C44 2.3(9) . . . . ?
C42 C43 C44 C45 -1.7(10) . . . . ?
C43 C44 C45 C46 0.1(10) . . . . ?
C44 C45 C46 C41 0.9(10) . . . . ?
C42 C41 C46 C45 -0.3(8) . . . . ?
P2 C41 C46 C45 179.9(5) . . . . ?
